data_7133327
loop_
_publ_author_name
'Katzer, Nicholas J.'
'Kaur, Mandeep'
'Sen, Asmita'
'Nimaiyar, Rupal'
'Autschbach, Jochen'
'Arnold, Polly L.'
'Hintermair, Ulrich'

_publ_section_title
;
 Tetraphenylpentalenide organolanthanide complexes.
;
_journal_issue 72
_journal_name_full 'Chemical communications (Cambridge, England)'
_journal_page_first 9749
_journal_page_last 9752
_journal_paper_doi 10.1039/d4cc02570a
_journal_volume 60
_journal_year 2024
_chemical_formula_moiety 'C80 H76 Cl5 Mg O4 Y2, C20 H40 Cl Mg O5 [+ solvent]'
_chemical_formula_sum 'C100 H116 Cl6 Mg2 O9 Y2'
_chemical_formula_weight 1901.06
_space_group_crystal_system orthorhombic
_space_group_IT_number 57
_space_group_name_Hall '-P 2c 2b'
_space_group_name_H-M_alt 'P b c m'
_atom_sites_solution_hydrogens geom
_atom_sites_solution_primary dual
_audit_creation_method SHELXL-2019/3
_audit_update_record
;
2024-06-18 deposited with the CCDC.	2024-07-09 downloaded from the CCDC.
;
_cell_angle_alpha 90
_cell_angle_beta 90
_cell_angle_gamma 90
_cell_formula_units_Z 4
_cell_length_a 14.8775(4)
_cell_length_b 21.4215(8)
_cell_length_c 37.4724(11)
_cell_measurement_reflns_used 7699
_cell_measurement_temperature 150(2)
_cell_measurement_theta_max 67.8880
_cell_measurement_theta_min 3.8080
_cell_volume 11942.4(7)
_computing_cell_refinement 'CrysAlisPro 1.171.42.56a (Rigaku OD, 2022)'
_computing_data_collection 'CrysAlisPro 1.171.42.56a (Rigaku OD, 2022)'
_computing_data_reduction 'CrysAlisPro 1.171.42.56a (Rigaku OD, 2022)'
_computing_molecular_graphics 'ORTEP3 for Windows - Farrugia, L. J. J. Appl. Crystallogr. 1997, 30, 565'
_computing_publication_material
;
 'WinGX publication routines, Farrugia, 
 L. J., J. Appl. Crystallogr., 1999, 32, 837-838
;
_computing_structure_refinement
;
 SHELXL-2019/2 (Sheldrick, 2019)
 Sheldrick GM (2008) Acta Crystallogr A64:112--122 and 
 C. B. H\"ubschle, G. M. Sheldrick and B. Dittrich
 ShelXle: a Qt graphical user interface for SHELXL
 J. Appl. Cryst., 44, (2011) 1281-1284.
;
_computing_structure_solution 'SHELXT 2014/5 (Sheldrick, 2014)'
_diffrn_ambient_environment N~2~
_diffrn_ambient_temperature 150.00(10)
_diffrn_detector 'CCD plate'
_diffrn_detector_area_resol_mean 8.1150
_diffrn_detector_type EosS2
_diffrn_measured_fraction_theta_full 1.000
_diffrn_measured_fraction_theta_max 1.000
_diffrn_measurement_device 'four-circle diffractometer'
_diffrn_measurement_device_type 'SuperNova, Dual, Cu at home/near, EosS2'
_diffrn_measurement_method '\w scans'
_diffrn_radiation_monochromator mirror
_diffrn_radiation_probe x-ray
_diffrn_radiation_type 'Cu K\a'
_diffrn_radiation_wavelength 1.54184
_diffrn_reflns_av_R_equivalents 0.1021
_diffrn_reflns_av_unetI/netI 0.0591
_diffrn_reflns_Laue_measured_fraction_full 1.000
_diffrn_reflns_Laue_measured_fraction_max 1.000
_diffrn_reflns_limit_h_max 17
_diffrn_reflns_limit_h_min -15
_diffrn_reflns_limit_k_max 25
_diffrn_reflns_limit_k_min -25
_diffrn_reflns_limit_l_max 32
_diffrn_reflns_limit_l_min -45
_diffrn_reflns_number 76884
_diffrn_reflns_point_group_measured_fraction_full 1.000
_diffrn_reflns_point_group_measured_fraction_max 1.000
_diffrn_reflns_theta_full 67.684
_diffrn_reflns_theta_max 68.250
_diffrn_reflns_theta_min 3.617
_diffrn_source 'micro-focus sealed X-ray tube'
_diffrn_source_type 'SuperNova (Cu) X-ray Source'
_exptl_absorpt_coefficient_mu 2.983
_exptl_absorpt_correction_T_max 1.00000
_exptl_absorpt_correction_T_min 0.86108
_exptl_absorpt_correction_type multi-scan
_exptl_absorpt_process_details
;
CrysAlisPro 1.171.42.56a (Rigaku Oxford Diffraction, 2022)
Empirical absorption correction using spherical harmonics,
implemented in SCALE3 ABSPACK scaling algorithm.
;
_exptl_crystal_colour yellow
_exptl_crystal_density_diffrn 1.057
_exptl_crystal_description plate
_exptl_crystal_F_000 3968
_exptl_crystal_size_max 0.080
_exptl_crystal_size_mid 0.080
_exptl_crystal_size_min 0.020
_refine_diff_density_max 0.505
_refine_diff_density_min -0.622
_refine_diff_density_rms 0.064
_refine_ls_extinction_method none
_refine_ls_goodness_of_fit_ref 1.029
_refine_ls_hydrogen_treatment constr
_refine_ls_matrix_type full
_refine_ls_number_parameters 670
_refine_ls_number_reflns 11118
_refine_ls_number_restraints 175
_refine_ls_restrained_S_all 1.045
_refine_ls_R_factor_all 0.0868
_refine_ls_R_factor_gt 0.0555
_refine_ls_shift/su_max 0.002
_refine_ls_shift/su_mean 0.000
_refine_ls_structure_factor_coef Fsqd
_refine_ls_weighting_details 'w=1/[\s^2^(Fo^2^)+(0.0766P)^2^+1.5965P] where P=(Fo^2^+2Fc^2^)/3'
_refine_ls_weighting_scheme calc
_refine_ls_wR_factor_gt 0.1358
_refine_ls_wR_factor_ref 0.1511
_reflns_Friedel_coverage 0.000
_reflns_number_gt 7589
_reflns_number_total 11118
_reflns_threshold_expression 'I > 2\s(I)'
_cod_data_source_file d4cc02570a2.cif
_cod_data_source_block s23uh16_sq
_cod_depositor_comments 'Adding full bibliography for 7133320--7133330.cif.'
_cod_database_code 7133327
_shelx_shelxl_version_number 2019/3
_shelx_space_group_comment
;
The symmetry employed for this shelxl refinement is uniquely defined
by the following loop, which should always be used as a source of
symmetry information in preference to the above space-group names.
They are only intended as comments.
;
_shelx_estimated_absorpt_t_min 0.796
_shelx_estimated_absorpt_t_max 0.943
_oxdiff_exptl_absorpt_empirical_full_min 0.827
_oxdiff_exptl_absorpt_empirical_full_max 1.242
_oxdiff_exptl_absorpt_empirical_details
;
Empirical correction (ABSPACK) includes:
- Absorption correction using spherical harmonics
- Frame scaling
;

loop_
_space_group_symop_operation_xyz
'x, y, z'
'-x, -y, z+1/2'
'-x, y+1/2, -z+1/2'
'x, -y+1/2, -z'
'-x, -y, -z'
'x, y, -z-1/2'
'x, -y-1/2, z-1/2'
'-x, y-1/2, z'

loop_
_atom_site_label
_atom_site_type_symbol
_atom_site_fract_x
_atom_site_fract_y
_atom_site_fract_z
_atom_site_U_iso_or_equiv
_atom_site_adp_type
_atom_site_occupancy
_atom_site_site_symmetry_order
_atom_site_calc_flag
_atom_site_refinement_flags_posn
_atom_site_refinement_flags_adp
_atom_site_refinement_flags_occupancy
_atom_site_disorder_assembly
_atom_site_disorder_group
Y Y 0.61854(2) 0.68980(2) 0.54183(2) 0.03664(10) Uani 1 1 d . . . . .
Cl1 Cl 0.73925(8) 0.750000 0.500000 0.0374(3) Uani 1 2 d S T P . .
Cl2 Cl 0.54326(6) 0.80473(5) 0.53313(3) 0.0404(2) Uani 1 1 d . . . . .
Cl3 Cl 0.43991(6) 0.66530(5) 0.54401(3) 0.0449(2) Uani 1 1 d . . . . .
Mg1 Mg 0.41576(13) 0.750000 0.500000 0.0439(5) Uani 1 2 d S T P . .
O1 O 0.64866(18) 0.59548(13) 0.51398(8) 0.0420(7) Uani 1 1 d . . . . .
O2 O 0.31748(19) 0.70454(15) 0.47223(8) 0.0504(8) Uani 1 1 d . . . . .
C1 C 0.6518(3) 0.73428(19) 0.60502(10) 0.0381(9) Uani 1 1 d . . . . .
H1 H 0.635492 0.777409 0.612907 0.046 Uiso 1 1 calc R U . . .
C2 C 0.5988(3) 0.6807(2) 0.61168(11) 0.0420(9) Uani 1 1 d . . . . .
C3 C 0.5144(3) 0.6832(2) 0.63227(11) 0.0453(10) Uani 1 1 d . . . . .
C4 C 0.4578(3) 0.7342(2) 0.63037(13) 0.0519(11) Uani 1 1 d . . . . .
H4 H 0.472848 0.767267 0.614594 0.062 Uiso 1 1 calc R U . . .
C5 C 0.3795(3) 0.7391(3) 0.65058(15) 0.0689(15) Uani 1 1 d . . . . .
H5 H 0.342531 0.775182 0.649015 0.083 Uiso 1 1 calc R U . . .
C6 C 0.3569(4) 0.6901(3) 0.67307(17) 0.0843(19) Uani 1 1 d . . . . .
H6 H 0.302883 0.691798 0.686561 0.101 Uiso 1 1 calc R U . . .
C7 C 0.4128(4) 0.6386(3) 0.67589(16) 0.0757(17) Uani 1 1 d . . . . .
H7 H 0.397617 0.605588 0.691681 0.091 Uiso 1 1 calc R U . . .
C8 C 0.4913(3) 0.6351(2) 0.65568(14) 0.0601(13) Uani 1 1 d . . . . .
H8 H 0.529329 0.599682 0.657854 0.072 Uiso 1 1 calc R U . . .
C9 C 0.6503(3) 0.6274(2) 0.60079(11) 0.0420(9) Uani 1 1 d . . . . .
C10 C 0.6525(3) 0.5604(2) 0.59994(12) 0.0476(10) Uani 1 1 d . . . . .
C11 C 0.5824(4) 0.5146(2) 0.60738(13) 0.0548(12) Uani 1 1 d . . . . .
C12 C 0.4909(4) 0.5258(3) 0.60045(15) 0.0649(14) Uani 1 1 d . . . . .
H12 H 0.472630 0.565602 0.591926 0.078 Uiso 1 1 calc R U . . .
C13 C 0.4264(5) 0.4795(3) 0.60586(18) 0.0840(19) Uani 1 1 d . . . . .
H13 H 0.365198 0.487487 0.600298 0.101 Uiso 1 1 calc R U . . .
C14 C 0.4519(5) 0.4214(3) 0.6195(2) 0.092(2) Uani 1 1 d . . . . .
H14 H 0.408326 0.389621 0.623018 0.110 Uiso 1 1 calc R U . . .
C15 C 0.5404(5) 0.4107(3) 0.62765(19) 0.088(2) Uani 1 1 d . . . . .
H15 H 0.557230 0.371799 0.637787 0.106 Uiso 1 1 calc R U . . .
C16 C 0.6063(4) 0.4559(2) 0.62140(16) 0.0683(15) Uani 1 1 d . . . . .
H16 H 0.667451 0.446985 0.626627 0.082 Uiso 1 1 calc R U . . .
C17 C 0.7386(3) 0.5443(2) 0.58784(13) 0.0512(11) Uani 1 1 d . . . . .
H17 H 0.759094 0.502466 0.585688 0.061 Uiso 1 1 calc R U . . .
C18 C 0.7918(3) 0.5971(2) 0.57916(11) 0.0443(10) Uani 1 1 d . . . . .
C19 C 0.8786(3) 0.5929(2) 0.56106(12) 0.0476(10) Uani 1 1 d . . . . .
C20 C 0.9320(3) 0.5386(2) 0.56492(15) 0.0614(13) Uani 1 1 d . . . . .
H20 H 0.913053 0.506558 0.580741 0.074 Uiso 1 1 calc R U . . .
C21 C 1.0108(4) 0.5315(3) 0.54615(17) 0.0748(17) Uani 1 1 d . . . . .
H21 H 1.044430 0.493980 0.548454 0.090 Uiso 1 1 calc R U . . .
C22 C 1.0411(4) 0.5780(3) 0.52415(18) 0.0777(17) Uani 1 1 d . . . . .
H22 H 1.096271 0.573377 0.511653 0.093 Uiso 1 1 calc R U . . .
C23 C 0.9901(3) 0.6326(3) 0.52024(14) 0.0613(13) Uani 1 1 d . . . . .
H23 H 1.010394 0.664986 0.504933 0.074 Uiso 1 1 calc R U . . .
C24 C 0.9104(3) 0.6391(2) 0.53868(12) 0.0503(11) Uani 1 1 d . . . . .
H24 H 0.876455 0.676354 0.535890 0.060 Uiso 1 1 calc R U . . .
C25 C 0.7370(3) 0.6502(2) 0.58793(11) 0.0394(9) Uani 1 1 d . . . . .
C26 C 0.7381(3) 0.71714(19) 0.59108(11) 0.0379(9) Uani 1 1 d . . . . .
C27 C 0.8116(3) 0.7622(2) 0.58864(11) 0.0409(9) Uani 1 1 d . . . . .
C28 C 0.9009(3) 0.7453(2) 0.59537(13) 0.0526(11) Uani 1 1 d . . . . .
H28 H 0.914707 0.702900 0.600292 0.063 Uiso 1 1 calc R U . . .
C29 C 0.9694(3) 0.7889(3) 0.59503(15) 0.0636(14) Uani 1 1 d . . . . .
H29 H 1.029164 0.776231 0.600263 0.076 Uiso 1 1 calc R U . . .
C30 C 0.9516(3) 0.8506(3) 0.58714(14) 0.0641(14) Uani 1 1 d . . . . .
H30 H 0.999007 0.880310 0.586203 0.077 Uiso 1 1 calc R U . . .
C31 C 0.8644(3) 0.8686(3) 0.58066(14) 0.0604(13) Uani 1 1 d . . . . .
H31 H 0.851353 0.911155 0.575895 0.073 Uiso 1 1 calc R U . . .
C32 C 0.7961(3) 0.8255(2) 0.58101(12) 0.0492(11) Uani 1 1 d . . . . .
H32 H 0.736636 0.838973 0.575941 0.059 Uiso 1 1 calc R U . . .
C33 C 0.5867(3) 0.5444(2) 0.50958(14) 0.0512(11) Uani 1 1 d . . . . .
H33A H 0.547337 0.551572 0.488674 0.061 Uiso 1 1 calc R U . . .
H33B H 0.548676 0.539600 0.531076 0.061 Uiso 1 1 calc R U . . .
C34 C 0.6445(3) 0.4873(2) 0.50402(18) 0.0662(15) Uani 1 1 d . . . . .
H34A H 0.618827 0.460024 0.485275 0.079 Uiso 1 1 calc R U . . .
H34B H 0.650190 0.463067 0.526398 0.079 Uiso 1 1 calc R U . . .
C35 C 0.7357(3) 0.5136(2) 0.49241(15) 0.0592(13) Uani 1 1 d . . . . .
H35A H 0.782329 0.505056 0.510615 0.071 Uiso 1 1 calc R U . . .
H35B H 0.754919 0.495276 0.469396 0.071 Uiso 1 1 calc R U . . .
C36 C 0.7198(3) 0.5822(2) 0.48876(13) 0.0525(11) Uani 1 1 d . . . . .
H36A H 0.774751 0.606088 0.494698 0.063 Uiso 1 1 calc R U . . .
H36B H 0.700947 0.592845 0.464163 0.063 Uiso 1 1 calc R U . . .
C37 C 0.2430(3) 0.6701(2) 0.48744(14) 0.0591(13) Uani 1 1 d . . . . .
H37A H 0.198685 0.698612 0.498499 0.071 Uiso 0.50(3) 1 calc R U P A 1
H37B H 0.264186 0.639960 0.505630 0.071 Uiso 0.50(3) 1 calc R U P A 1
H37C H 0.219384 0.691219 0.508980 0.071 Uiso 0.50(3) 1 calc R U P A 2
H37D H 0.261305 0.627074 0.493837 0.071 Uiso 0.50(3) 1 calc R U P A 2
C38 C 0.2013(15) 0.6353(11) 0.4544(4) 0.072(5) Uani 0.50(3) 1 d . . P A 1
H38A H 0.222817 0.591627 0.453349 0.087 Uiso 0.50(3) 1 calc R U P A 1
H38B H 0.134887 0.635142 0.455875 0.087 Uiso 0.50(3) 1 calc R U P A 1
C38A C 0.1745(10) 0.6697(15) 0.4581(4) 0.076(6) Uani 0.50(3) 1 d . . P A 2
H38C H 0.135062 0.632554 0.459891 0.091 Uiso 0.50(3) 1 calc R U P A 2
H38D H 0.136889 0.707770 0.458869 0.091 Uiso 0.50(3) 1 calc R U P A 2
C39 C 0.2292(4) 0.6676(4) 0.42516(16) 0.084(2) Uani 1 1 d . . . . .
H39A H 0.186105 0.701431 0.419427 0.101 Uiso 0.50(3) 1 calc R U P A 1
H39B H 0.234023 0.639566 0.404264 0.101 Uiso 0.50(3) 1 calc R U P A 1
H39C H 0.200324 0.692613 0.406098 0.101 Uiso 0.50(3) 1 calc R U P A 2
H39D H 0.235554 0.624105 0.416676 0.101 Uiso 0.50(3) 1 calc R U P A 2
C40 C 0.3182(4) 0.6941(3) 0.43431(14) 0.0800(19) Uani 1 1 d . . . . .
H40A H 0.366679 0.664510 0.427777 0.096 Uiso 1 1 calc R U . . .
H40B H 0.328230 0.733796 0.421404 0.096 Uiso 1 1 calc R U . . .
Mg2 Mg 0.7932(3) 0.7647(2) 0.7508(4) 0.0872(13) Uani 0.5 1 d . . P B -1
Cl4 Cl 0.9534(3) 0.7725(2) 0.7465(4) 0.144(3) Uani 0.5 1 d . . P B -1
O3 O 0.7886(17) 0.6905(12) 0.7873(6) 0.129(10) Uani 0.5 1 d D U P B -1
C41 C 0.8318(14) 0.6908(8) 0.8214(4) 0.101(5) Uani 0.5 1 d D U P B -1
H41A H 0.791028 0.707667 0.839910 0.121 Uiso 0.5 1 calc R U P B -1
H41B H 0.886953 0.716667 0.820728 0.121 Uiso 0.5 1 calc R U P B -1
C42 C 0.8545(14) 0.6242(9) 0.8290(6) 0.083(6) Uani 0.5 1 d D U P B -1
H42A H 0.853159 0.615818 0.855008 0.099 Uiso 0.5 1 calc R U P B -1
H42B H 0.914800 0.613537 0.819682 0.099 Uiso 0.5 1 calc R U P B -1
C43 C 0.7821(16) 0.5872(10) 0.8099(6) 0.137(10) Uani 0.5 1 d D U P B -1
H43A H 0.800604 0.543742 0.804819 0.165 Uiso 0.5 1 calc R U P B -1
H43B H 0.724021 0.587649 0.822776 0.165 Uiso 0.5 1 calc R U P B -1
C44 C 0.7812(18) 0.6274(11) 0.7772(6) 0.193(10) Uani 0.5 1 d D U P B -1
H44A H 0.832012 0.615911 0.761459 0.231 Uiso 0.5 1 calc R U P B -1
H44B H 0.724576 0.620798 0.763891 0.231 Uiso 0.5 1 calc R U P B -1
O4 O 0.7800(15) 0.8299(11) 0.7952(6) 0.162(10) Uani 0.5 1 d D U P B -1
C45 C 0.8584(12) 0.8451(7) 0.8169(5) 0.108(5) Uani 0.5 1 d D U P B -1
H45A H 0.914647 0.840704 0.803042 0.129 Uiso 0.5 1 calc R U P B -1
H45B H 0.861695 0.818234 0.838354 0.129 Uiso 0.5 1 calc R U P B -1
C46 C 0.8415(11) 0.9127(7) 0.8270(5) 0.090(4) Uani 0.5 1 d D U P B -1
H46A H 0.882477 0.940537 0.813571 0.108 Uiso 0.5 1 calc R U P B -1
H46B H 0.851801 0.918970 0.852810 0.108 Uiso 0.5 1 calc R U P B -1
C47 C 0.7392(12) 0.9278(9) 0.8171(6) 0.141(8) Uani 0.5 1 d D U P B -1
H47A H 0.706033 0.944733 0.837846 0.170 Uiso 0.5 1 calc R U P B -1
H47B H 0.735058 0.957656 0.796966 0.170 Uiso 0.5 1 calc R U P B -1
C48 C 0.7034(13) 0.8604(8) 0.8061(5) 0.124(6) Uani 0.5 1 d D U P B -1
H48A H 0.675334 0.838941 0.826692 0.149 Uiso 0.5 1 calc R U P B -1
H48B H 0.659028 0.863166 0.786464 0.149 Uiso 0.5 1 calc R U P B -1
O5 O 0.6499(5) 0.7629(4) 0.7469(6) 0.091(3) Uani 0.5 1 d D U P B -1
C49 C 0.5975(10) 0.7923(8) 0.7195(4) 0.109(5) Uani 0.5 1 d D U P B -1
H49A H 0.602144 0.768425 0.696978 0.130 Uiso 0.5 1 calc R U P B -1
H49B H 0.619295 0.835265 0.715232 0.130 Uiso 0.5 1 calc R U P B -1
C50 C 0.5028(12) 0.7935(9) 0.7321(6) 0.125(7) Uani 0.5 1 d D U P B -1
H50A H 0.462426 0.774239 0.714229 0.150 Uiso 0.5 1 calc R U P B -1
H50B H 0.482889 0.836871 0.736542 0.150 Uiso 0.5 1 calc R U P B -1
C51 C 0.5025(15) 0.7568(11) 0.7658(7) 0.184(12) Uani 0.5 1 d D U P B -1
H51A H 0.482413 0.783510 0.785810 0.221 Uiso 0.5 1 calc R U P B -1
H51B H 0.460301 0.721292 0.763642 0.221 Uiso 0.5 1 calc R U P B -1
C52 C 0.5930(11) 0.7337(9) 0.7728(5) 0.120(6) Uani 0.5 1 d D U P B -1
H52A H 0.612211 0.744891 0.797230 0.144 Uiso 0.5 1 calc R U P B -1
H52B H 0.595142 0.687718 0.770223 0.144 Uiso 0.5 1 calc R U P B -1
O6 O 0.7945(11) 0.6989(9) 0.7096(4) 0.076(5) Uani 0.5 1 d D U P B -1
C53 C 0.8752(13) 0.6799(11) 0.6903(7) 0.145(9) Uani 0.5 1 d D U P B -1
H53A H 0.928245 0.682908 0.706183 0.174 Uiso 0.5 1 calc R U P B -1
H53B H 0.884952 0.707643 0.669572 0.174 Uiso 0.5 1 calc R U P B -1
C54 C 0.8632(15) 0.6142(12) 0.6781(9) 0.126(12) Uani 0.5 1 d D U P B -1
H54A H 0.896638 0.584765 0.693517 0.151 Uiso 0.5 1 calc R U P B -1
H54B H 0.883685 0.609017 0.653095 0.151 Uiso 0.5 1 calc R U P B -1
C55 C 0.7632(10) 0.6043(7) 0.6812(4) 0.078(4) Uani 0.5 1 d D U P B -1
H55A H 0.738100 0.589322 0.658261 0.094 Uiso 0.5 1 calc R U P B -1
H55B H 0.749642 0.573174 0.699937 0.094 Uiso 0.5 1 calc R U P B -1
C56 C 0.7242(8) 0.6663(6) 0.6907(3) 0.080(4) Uani 0.5 1 d D U P B -1
H56A H 0.706473 0.689548 0.668995 0.096 Uiso 0.5 1 calc R U P B -1
H56B H 0.670600 0.661148 0.706129 0.096 Uiso 0.5 1 calc R U P B -1
O7 O 0.7853(9) 0.8374(7) 0.7127(3) 0.082(4) Uani 0.5 1 d D U P B -1
C57 C 0.7959(10) 0.8420(6) 0.6752(3) 0.077(3) Uani 0.5 1 d D U P B -1
H57A H 0.755581 0.812329 0.662859 0.093 Uiso 0.5 1 calc R U P B -1
H57B H 0.858753 0.832882 0.668285 0.093 Uiso 0.5 1 calc R U P B -1
C58 C 0.7717(16) 0.9082(8) 0.6661(5) 0.112(6) Uani 0.5 1 d D U P B -1
H58A H 0.706677 0.916403 0.669220 0.134 Uiso 0.5 1 calc R U P B -1
H58B H 0.790053 0.919379 0.641502 0.134 Uiso 0.5 1 calc R U P B -1
C59 C 0.828(2) 0.9409(12) 0.6938(6) 0.191(11) Uani 0.5 1 d D U P B -1
H59A H 0.892774 0.939240 0.688276 0.229 Uiso 0.5 1 calc R U P B -1
H59B H 0.808835 0.984728 0.697484 0.229 Uiso 0.5 1 calc R U P B -1
C60 C 0.8030(16) 0.8997(8) 0.7247(5) 0.165(8) Uani 0.5 1 d D U P B -1
H60A H 0.852762 0.899130 0.742250 0.198 Uiso 0.5 1 calc R U P B -1
H60B H 0.748923 0.916590 0.736736 0.198 Uiso 0.5 1 calc R U P B -1

loop_
_atom_site_aniso_label
_atom_site_aniso_U_11
_atom_site_aniso_U_22
_atom_site_aniso_U_33
_atom_site_aniso_U_23
_atom_site_aniso_U_13
_atom_site_aniso_U_12
Y 0.03036(17) 0.03799(18) 0.04156(18) -0.00420(16) 0.00180(14) -0.00205(14)
Cl1 0.0295(6) 0.0401(7) 0.0425(7) -0.0018(6) 0.000 0.000
Cl2 0.0335(5) 0.0423(5) 0.0453(5) -0.0055(4) -0.0008(4) 0.0008(4)
Cl3 0.0331(5) 0.0507(6) 0.0508(6) -0.0033(5) 0.0014(4) -0.0057(4)
Mg1 0.0290(9) 0.0543(12) 0.0485(11) -0.0068(10) 0.000 0.000
O1 0.0362(15) 0.0398(15) 0.0498(17) -0.0069(13) 0.0049(12) -0.0019(12)
O2 0.0341(15) 0.069(2) 0.0480(17) -0.0078(15) -0.0013(12) -0.0086(14)
C1 0.039(2) 0.037(2) 0.038(2) 0.0015(16) 0.0002(16) -0.0008(16)
C2 0.039(2) 0.045(2) 0.042(2) -0.0010(18) 0.0036(17) -0.0047(18)
C3 0.039(2) 0.052(3) 0.045(2) -0.007(2) 0.0051(18) -0.0094(19)
C4 0.044(2) 0.059(3) 0.052(3) -0.007(2) 0.007(2) -0.006(2)
C5 0.051(3) 0.084(4) 0.072(4) -0.001(3) 0.015(3) 0.002(3)
C6 0.056(3) 0.116(6) 0.081(4) 0.007(4) 0.027(3) 0.000(4)
C7 0.066(4) 0.089(4) 0.072(4) 0.015(3) 0.024(3) -0.015(3)
C8 0.055(3) 0.063(3) 0.062(3) -0.001(3) 0.015(2) -0.010(2)
C9 0.042(2) 0.042(2) 0.042(2) -0.0014(18) 0.0027(18) 0.0004(18)
C10 0.056(3) 0.036(2) 0.051(3) 0.0022(19) 0.004(2) -0.0024(19)
C11 0.068(3) 0.040(3) 0.057(3) -0.002(2) 0.009(2) -0.006(2)
C12 0.064(3) 0.062(3) 0.069(3) -0.003(3) 0.010(3) -0.011(3)
C13 0.079(4) 0.077(4) 0.096(5) -0.005(4) 0.005(4) -0.030(3)
C14 0.100(5) 0.060(4) 0.115(6) -0.002(4) 0.023(4) -0.038(4)
C15 0.108(6) 0.047(3) 0.109(5) 0.006(3) 0.019(4) -0.015(3)
C16 0.079(4) 0.046(3) 0.080(4) 0.004(3) 0.015(3) -0.002(3)
C17 0.056(3) 0.039(2) 0.058(3) -0.002(2) -0.001(2) 0.007(2)
C18 0.042(2) 0.046(2) 0.044(2) 0.0013(19) -0.0049(18) 0.0075(19)
C19 0.039(2) 0.052(3) 0.052(3) -0.005(2) -0.004(2) 0.012(2)
C20 0.051(3) 0.057(3) 0.076(4) 0.009(3) -0.004(2) 0.018(2)
C21 0.055(3) 0.074(4) 0.096(5) 0.003(3) 0.015(3) 0.028(3)
C22 0.052(3) 0.087(4) 0.094(4) 0.000(4) 0.019(3) 0.023(3)
C23 0.047(3) 0.067(3) 0.070(3) 0.003(3) 0.009(2) 0.011(2)
C24 0.040(2) 0.054(3) 0.057(3) -0.002(2) 0.002(2) 0.0073(19)
C25 0.030(2) 0.047(2) 0.041(2) 0.0033(18) -0.0037(16) 0.0041(17)
C26 0.033(2) 0.041(2) 0.039(2) -0.0030(17) -0.0003(16) 0.0013(17)
C27 0.037(2) 0.051(2) 0.035(2) 0.0000(18) -0.0009(16) -0.0029(18)
C28 0.038(2) 0.064(3) 0.056(3) -0.008(2) 0.0024(19) -0.001(2)
C29 0.036(2) 0.082(4) 0.073(3) -0.005(3) 0.005(2) -0.012(2)
C30 0.048(3) 0.078(4) 0.066(3) -0.004(3) 0.007(2) -0.030(3)
C31 0.059(3) 0.059(3) 0.063(3) 0.006(2) -0.003(2) -0.019(2)
C32 0.046(3) 0.048(3) 0.053(3) 0.001(2) -0.005(2) -0.006(2)
C33 0.043(2) 0.041(2) 0.069(3) -0.011(2) 0.005(2) -0.0069(19)
C34 0.048(3) 0.049(3) 0.101(4) -0.017(3) 0.001(3) 0.000(2)
C35 0.050(3) 0.050(3) 0.078(4) -0.015(2) 0.008(2) 0.004(2)
C36 0.045(3) 0.054(3) 0.059(3) -0.010(2) 0.013(2) -0.001(2)
C37 0.045(3) 0.062(3) 0.070(3) 0.000(3) -0.001(2) -0.006(2)
C38 0.061(10) 0.083(11) 0.073(9) -0.022(8) -0.007(7) -0.009(8)
C38A 0.041(7) 0.122(18) 0.065(7) -0.021(9) 0.007(5) -0.018(8)
C39 0.064(4) 0.123(6) 0.067(4) -0.015(4) -0.008(3) -0.032(4)
C40 0.059(3) 0.126(6) 0.055(3) -0.022(3) -0.002(3) -0.023(3)
Mg2 0.118(3) 0.100(3) 0.043(2) -0.028(6) -0.006(7) -0.022(2)
Cl4 0.121(3) 0.204(4) 0.108(6) -0.040(6) 0.046(5) -0.052(3)
O3 0.140(13) 0.124(12) 0.124(13) 0.001(8) -0.010(8) -0.005(8)
C41 0.132(10) 0.103(9) 0.068(7) -0.011(7) -0.008(7) 0.002(8)
C42 0.102(10) 0.084(9) 0.062(7) 0.001(6) -0.006(6) 0.003(7)
C43 0.145(13) 0.125(12) 0.142(13) 0.012(9) -0.003(9) -0.009(9)
C44 0.218(13) 0.191(13) 0.169(13) 0.009(9) -0.026(9) -0.011(9)
O4 0.195(13) 0.153(12) 0.137(13) -0.002(8) 0.000(9) -0.017(9)
C45 0.114(9) 0.119(9) 0.089(8) -0.008(7) -0.014(7) 0.005(8)
C46 0.117(8) 0.076(7) 0.077(7) -0.012(6) -0.027(7) 0.000(7)
C47 0.160(11) 0.140(11) 0.124(11) -0.043(8) 0.010(9) 0.004(9)
C48 0.122(9) 0.125(9) 0.126(9) -0.002(8) 0.014(8) -0.016(8)
O5 0.103(5) 0.089(4) 0.083(7) -0.010(8) 0.016(8) -0.009(4)
C49 0.113(9) 0.103(8) 0.110(8) 0.012(7) 0.001(7) 0.014(7)
C50 0.111(9) 0.127(10) 0.138(10) -0.008(8) -0.014(7) -0.017(8)
C51 0.175(14) 0.197(15) 0.181(15) 0.010(10) 0.023(9) 0.003(9)
C52 0.124(9) 0.124(9) 0.111(9) 0.021(7) 0.025(7) -0.019(8)
O6 0.079(7) 0.088(7) 0.063(6) -0.028(5) 0.002(5) -0.015(5)
C53 0.136(12) 0.145(12) 0.155(12) -0.017(9) 0.020(9) -0.009(9)
C54 0.119(14) 0.125(14) 0.133(15) -0.014(9) 0.007(9) 0.010(9)
C55 0.088(8) 0.073(7) 0.072(7) -0.017(6) -0.025(6) -0.001(6)
C56 0.080(7) 0.086(7) 0.074(6) -0.019(6) -0.029(5) 0.008(6)
O7 0.109(7) 0.086(6) 0.051(5) 0.027(5) 0.004(4) -0.028(5)
C57 0.087(7) 0.091(7) 0.053(6) 0.008(5) 0.009(5) -0.011(6)
C58 0.125(10) 0.114(9) 0.095(9) 0.017(7) -0.007(8) 0.003(8)
C59 0.214(14) 0.174(13) 0.185(13) 0.033(9) 0.011(10) -0.028(9)
C60 0.201(12) 0.159(11) 0.135(11) 0.008(9) -0.001(9) -0.008(9)

loop_
_atom_type_symbol
_atom_type_description
_atom_type_scat_dispersion_real
_atom_type_scat_dispersion_imag
_atom_type_scat_source
C C 0.0181 0.0091 'International Tables Vol C Tables 4.2.6.8 and 6.1.1.4'
H H 0.0000 0.0000 'International Tables Vol C Tables 4.2.6.8 and 6.1.1.4'
O O 0.0492 0.0322 'International Tables Vol C Tables 4.2.6.8 and 6.1.1.4'
Mg Mg 0.1719 0.1771 'International Tables Vol C Tables 4.2.6.8 and 6.1.1.4'
Cl Cl 0.3639 0.7018 'International Tables Vol C Tables 4.2.6.8 and 6.1.1.4'
Y Y -0.2670 2.0244 'International Tables Vol C Tables 4.2.6.8 and 6.1.1.4'

loop_
_geom_angle_atom_site_label_1
_geom_angle_atom_site_label_2
_geom_angle_atom_site_label_3
_geom_angle
_geom_angle_site_symmetry_1
_geom_angle_site_symmetry_3
_geom_angle_publ_flag
O1 Y C1 133.85(12) . . ?
O1 Y C25 83.35(12) . . ?
C1 Y C25 52.23(13) . . ?
O1 Y C9 84.27(12) . . ?
C1 Y C9 52.11(13) . . ?
C25 Y C9 32.39(12) . . ?
O1 Y C26 112.30(11) . . ?
C1 Y C26 31.82(12) . . ?
C25 Y C26 31.88(13) . . ?
C9 Y C26 53.19(13) . . ?
O1 Y C2 113.81(12) . . ?
C1 Y C2 31.30(12) . . ?
C25 Y C2 52.78(13) . . ?
C9 Y C2 31.63(13) . . ?
C26 Y C2 52.85(12) . . ?
O1 Y Cl1 91.51(7) . . ?
C1 Y Cl1 103.07(9) . . ?
C25 Y Cl1 95.17(9) . . ?
C9 Y Cl1 127.56(10) . . ?
C26 Y Cl1 81.47(9) . . ?
C2 Y Cl1 133.00(9) . . ?
O1 Y Cl3 91.97(7) . . ?
C1 Y Cl3 103.31(9) . . ?
C25 Y Cl3 125.40(9) . . ?
C9 Y Cl3 93.02(10) . . ?
C26 Y Cl3 133.27(9) . . ?
C2 Y Cl3 81.18(9) . . ?
Cl1 Y Cl3 139.41(3) . . ?
O1 Y Cl2 144.43(8) . . ?
C1 Y Cl2 81.72(9) . . ?
C25 Y Cl2 130.58(10) . . ?
C9 Y Cl2 129.41(9) . . ?
C26 Y Cl2 99.25(9) . . ?
C2 Y Cl2 98.00(10) . . ?
Cl1 Y Cl2 76.89(3) . . ?
Cl3 Y Cl2 77.02(3) . . ?
O1 Y Cl2 71.78(8) . 4_566 ?
C1 Y Cl2 154.37(9) . 4_566 ?
C25 Y Cl2 151.29(9) . 4_566 ?
C9 Y Cl2 150.18(10) . 4_566 ?
C26 Y Cl2 153.29(9) . 4_566 ?
C2 Y Cl2 151.82(9) . 4_566 ?
Cl1 Y Cl2 71.94(3) . 4_566 ?
Cl3 Y Cl2 70.88(3) . 4_566 ?
Cl2 Y Cl2 72.66(3) . 4_566 ?
O1 Y Mg1 105.99(7) . . ?
C1 Y Mg1 114.87(9) . . ?
C25 Y Mg1 163.93(9) . . ?
C9 Y Mg1 133.86(9) . . ?
C26 Y Mg1 141.71(9) . . ?
C2 Y Mg1 111.15(9) . . ?
Cl1 Y Mg1 97.57(3) . . ?
Cl3 Y Mg1 42.95(3) . . ?
Cl2 Y Mg1 44.51(2) . . ?
Cl2 Y Mg1 43.87(2) 4_566 . ?
O1 Y Y 101.90(7) . 4_566 ?
C1 Y Y 118.06(9) . 4_566 ?
C25 Y Y 135.87(9) . 4_566 ?
C9 Y Y 166.75(9) . 4_566 ?
C26 Y Y 113.61(9) . 4_566 ?
C2 Y Y 144.29(9) . 4_566 ?
Cl1 Y Y 41.50(2) . 4_566 ?
Cl3 Y Y 98.41(2) . 4_566 ?
Cl2 Y Y 48.20(2) . 4_566 ?
Cl2 Y Y 42.16(2) 4_566 4_566 ?
Mg1 Y Y 56.069(18) . 4_566 ?
Y Cl1 Y 97.00(4) 4_566 . ?
Mg1 Cl2 Y 87.05(4) . . ?
Mg1 Cl2 Y 80.87(3) . 4_566 ?
Y Cl2 Y 89.65(3) . 4_566 ?
Mg1 Cl3 Y 88.88(5) . . ?
O2 Mg1 O2 88.53(19) . 4_566 ?
O2 Mg1 Cl3 95.38(10) . . ?
O2 Mg1 Cl3 96.55(10) 4_566 . ?
O2 Mg1 Cl3 96.54(10) . 4_566 ?
O2 Mg1 Cl3 95.38(10) 4_566 4_566 ?
Cl3 Mg1 Cl3 163.32(10) . 4_566 ?
O2 Mg1 Cl2 177.72(11) . . ?
O2 Mg1 Cl2 93.74(9) 4_566 . ?
Cl3 Mg1 Cl2 84.54(5) . . ?
Cl3 Mg1 Cl2 83.09(5) 4_566 . ?
O2 Mg1 Cl2 93.74(9) . 4_566 ?
O2 Mg1 Cl2 177.72(11) 4_566 4_566 ?
Cl3 Mg1 Cl2 83.08(5) . 4_566 ?
Cl3 Mg1 Cl2 84.54(5) 4_566 4_566 ?
Cl2 Mg1 Cl2 83.99(7) . 4_566 ?
O2 Mg1 Y 122.93(9) . 4_566 ?
O2 Mg1 Y 130.14(9) 4_566 4_566 ?
Cl3 Mg1 Y 115.23(6) . 4_566 ?
Cl3 Mg1 Y 48.18(3) 4_566 4_566 ?
Cl2 Mg1 Y 55.26(4) . 4_566 ?
Cl2 Mg1 Y 48.44(3) 4_566 4_566 ?
O2 Mg1 Y 130.14(9) . . ?
O2 Mg1 Y 122.94(9) 4_566 . ?
Cl3 Mg1 Y 48.18(3) . . ?
Cl3 Mg1 Y 115.23(6) 4_566 . ?
Cl2 Mg1 Y 48.44(3) . . ?
Cl2 Mg1 Y 55.26(4) 4_566 . ?
Y Mg1 Y 67.86(3) 4_566 . ?
C33 O1 C36 104.1(3) . . ?
C33 O1 Y 126.2(2) . . ?
C36 O1 Y 127.3(2) . . ?
C40 O2 C37 108.4(4) . . ?
C40 O2 Mg1 124.9(3) . . ?
C37 O2 Mg1 126.2(3) . . ?
C2 C1 C26 110.9(4) . . ?
C2 C1 Y 76.0(2) . . ?
C26 C1 Y 75.2(2) . . ?
C2 C1 H1 124.2 . . ?
C26 C1 H1 124.2 . . ?
Y C1 H1 124.2 . . ?
C1 C2 C9 107.3(4) . . ?
C1 C2 C3 122.6(4) . . ?
C9 C2 C3 129.2(4) . . ?
C1 C2 Y 72.7(2) . . ?
C9 C2 Y 73.6(2) . . ?
C3 C2 Y 127.7(3) . . ?
C4 C3 C8 117.7(4) . . ?
C4 C3 C2 121.3(4) . . ?
C8 C3 C2 120.9(4) . . ?
C3 C4 C5 122.8(5) . . ?
C3 C4 H4 118.6 . . ?
C5 C4 H4 118.6 . . ?
C6 C5 C4 118.3(5) . . ?
C6 C5 H5 120.8 . . ?
C4 C5 H5 120.8 . . ?
C7 C6 C5 120.2(5) . . ?
C7 C6 H6 119.9 . . ?
C5 C6 H6 119.9 . . ?
C6 C7 C8 120.3(5) . . ?
C6 C7 H7 119.8 . . ?
C8 C7 H7 119.8 . . ?
C7 C8 C3 120.5(5) . . ?
C7 C8 H8 119.7 . . ?
C3 C8 H8 119.7 . . ?
C10 C9 C2 144.5(4) . . ?
C10 C9 C25 107.9(4) . . ?
C2 C9 C25 107.4(4) . . ?
C10 C9 Y 119.6(3) . . ?
C2 C9 Y 74.8(2) . . ?
C25 C9 Y 73.2(2) . . ?
C17 C10 C9 105.9(4) . . ?
C17 C10 C11 123.3(4) . . ?
C9 C10 C11 130.7(4) . . ?
C12 C11 C16 117.7(5) . . ?
C12 C11 C10 122.8(5) . . ?
C16 C11 C10 119.5(5) . . ?
C13 C12 C11 121.2(6) . . ?
C13 C12 H12 119.4 . . ?
C11 C12 H12 119.4 . . ?
C12 C13 C14 120.0(7) . . ?
C12 C13 H13 120.0 . . ?
C14 C13 H13 120.0 . . ?
C15 C14 C13 119.4(6) . . ?
C15 C14 H14 120.3 . . ?
C13 C14 H14 120.3 . . ?
C14 C15 C16 121.4(6) . . ?
C14 C15 H15 119.3 . . ?
C16 C15 H15 119.3 . . ?
C15 C16 C11 120.3(6) . . ?
C15 C16 H16 119.9 . . ?
C11 C16 H16 119.9 . . ?
C10 C17 C18 112.8(4) . . ?
C10 C17 H17 123.6 . . ?
C18 C17 H17 123.6 . . ?
C17 C18 C25 105.2(4) . . ?
C17 C18 C19 123.4(4) . . ?
C25 C18 C19 131.0(4) . . ?
C24 C19 C20 117.3(4) . . ?
C24 C19 C18 122.7(4) . . ?
C20 C19 C18 119.9(4) . . ?
C21 C20 C19 121.2(5) . . ?
C21 C20 H20 119.4 . . ?
C19 C20 H20 119.4 . . ?
C22 C21 C20 120.5(5) . . ?
C22 C21 H21 119.8 . . ?
C20 C21 H21 119.8 . . ?
C21 C22 C23 119.5(5) . . ?
C21 C22 H22 120.3 . . ?
C23 C22 H22 120.3 . . ?
C24 C23 C22 119.9(5) . . ?
C24 C23 H23 120.1 . . ?
C22 C23 H23 120.1 . . ?
C23 C24 C19 121.7(5) . . ?
C23 C24 H24 119.1 . . ?
C19 C24 H24 119.1 . . ?
C18 C25 C26 143.2(4) . . ?
C18 C25 C9 108.1(4) . . ?
C26 C25 C9 108.5(3) . . ?
C18 C25 Y 119.3(3) . . ?
C26 C25 Y 74.8(2) . . ?
C9 C25 Y 74.4(2) . . ?
C1 C26 C25 105.9(3) . . ?
C1 C26 C27 121.6(4) . . ?
C25 C26 C27 131.4(4) . . ?
C1 C26 Y 73.0(2) . . ?
C25 C26 Y 73.3(2) . . ?
C27 C26 Y 127.6(3) . . ?
C28 C27 C32 116.1(4) . . ?
C28 C27 C26 121.9(4) . . ?
C32 C27 C26 121.9(4) . . ?
C29 C28 C27 121.7(5) . . ?
C29 C28 H28 119.2 . . ?
C27 C28 H28 119.2 . . ?
C30 C29 C28 120.5(5) . . ?
C30 C29 H29 119.8 . . ?
C28 C29 H29 119.8 . . ?
C31 C30 C29 119.1(4) . . ?
C31 C30 H30 120.5 . . ?
C29 C30 H30 120.5 . . ?
C32 C31 C30 120.6(5) . . ?
C32 C31 H31 119.7 . . ?
C30 C31 H31 119.7 . . ?
C31 C32 C27 122.0(5) . . ?
C31 C32 H32 119.0 . . ?
C27 C32 H32 119.0 . . ?
O1 C33 C34 105.5(4) . . ?
O1 C33 H33A 110.6 . . ?
C34 C33 H33A 110.6 . . ?
O1 C33 H33B 110.6 . . ?
C34 C33 H33B 110.6 . . ?
H33A C33 H33B 108.8 . . ?
C33 C34 C35 104.2(4) . . ?
C33 C34 H34A 110.9 . . ?
C35 C34 H34A 110.9 . . ?
C33 C34 H34B 110.9 . . ?
C35 C34 H34B 110.9 . . ?
H34A C34 H34B 108.9 . . ?
C36 C35 C34 104.3(4) . . ?
C36 C35 H35A 110.9 . . ?
C34 C35 H35A 110.9 . . ?
C36 C35 H35B 110.9 . . ?
C34 C35 H35B 110.9 . . ?
H35A C35 H35B 108.9 . . ?
O1 C36 C35 104.4(4) . . ?
O1 C36 H36A 110.9 . . ?
C35 C36 H36A 110.9 . . ?
O1 C36 H36B 110.9 . . ?
C35 C36 H36B 110.9 . . ?
H36A C36 H36B 108.9 . . ?
O2 C37 C38A 103.6(7) . . ?
O2 C37 C38 103.5(8) . . ?
O2 C37 H37A 111.1 . . ?
C38 C37 H37A 111.1 . . ?
O2 C37 H37B 111.1 . . ?
C38 C37 H37B 111.1 . . ?
H37A C37 H37B 109.0 . . ?
O2 C37 H37C 111.0 . . ?
C38A C37 H37C 111.0 . . ?
O2 C37 H37D 111.0 . . ?
C38A C37 H37D 111.0 . . ?
H37C C37 H37D 109.0 . . ?
C39 C38 C37 105.9(10) . . ?
C39 C38 H38A 110.6 . . ?
C37 C38 H38A 110.6 . . ?
C39 C38 H38B 110.6 . . ?
C37 C38 H38B 110.6 . . ?
H38A C38 H38B 108.7 . . ?
C39 C38A C37 103.8(10) . . ?
C39 C38A H38C 111.0 . . ?
C37 C38A H38C 111.0 . . ?
C39 C38A H38D 111.0 . . ?
C37 C38A H38D 111.0 . . ?
H38C C38A H38D 109.0 . . ?
C38 C39 C40 106.3(8) . . ?
C38A C39 C40 106.7(7) . . ?
C38 C39 H39A 110.5 . . ?
C40 C39 H39A 110.5 . . ?
C38 C39 H39B 110.5 . . ?
C40 C39 H39B 110.5 . . ?
H39A C39 H39B 108.7 . . ?
C38A C39 H39C 110.4 . . ?
C40 C39 H39C 110.4 . . ?
C38A C39 H39D 110.4 . . ?
C40 C39 H39D 110.4 . . ?
H39C C39 H39D 108.6 . . ?
O2 C40 C39 106.3(4) . . ?
O2 C40 H40A 110.5 . . ?
C39 C40 H40A 110.5 . . ?
O2 C40 H40B 110.5 . . ?
C39 C40 H40B 110.5 . . ?
H40A C40 H40B 108.7 . . ?
O6 Mg2 O3 88.4(5) . . ?
O6 Mg2 O7 90.0(10) . . ?
O3 Mg2 O7 174.7(8) . . ?
O6 Mg2 O5 86.9(7) . . ?
O3 Mg2 O5 90.0(9) . . ?
O7 Mg2 O5 84.9(7) . . ?
O6 Mg2 O4 174.8(8) . . ?
O3 Mg2 O4 89.1(11) . . ?
O7 Mg2 O4 92.1(5) . . ?
O5 Mg2 O4 88.5(8) . . ?
O6 Mg2 Cl4 89.3(6) . . ?
O3 Mg2 Cl4 97.4(8) . . ?
O7 Mg2 Cl4 87.6(6) . . ?
O5 Mg2 Cl4 171.6(10) . . ?
O4 Mg2 Cl4 95.5(7) . . ?
C44 O3 C41 106.2(19) . . ?
C44 O3 Mg2 123.7(17) . . ?
C41 O3 Mg2 124.4(17) . . ?
O3 C41 C42 105.6(16) . . ?
O3 C41 H41A 110.6 . . ?
C42 C41 H41A 110.6 . . ?
O3 C41 H41B 110.6 . . ?
C42 C41 H41B 110.6 . . ?
H41A C41 H41B 108.8 . . ?
C41 C42 C43 104.4(16) . . ?
C41 C42 H42A 110.9 . . ?
C43 C42 H42A 110.9 . . ?
C41 C42 H42B 110.9 . . ?
C43 C42 H42B 110.9 . . ?
H42A C42 H42B 108.9 . . ?
C44 C43 C42 95.4(17) . . ?
C44 C43 H43A 112.7 . . ?
C42 C43 H43A 112.7 . . ?
C44 C43 H43B 112.7 . . ?
C42 C43 H43B 112.7 . . ?
H43A C43 H43B 110.2 . . ?
O3 C44 C43 109.4(19) . . ?
O3 C44 H44A 109.8 . . ?
C43 C44 H44A 109.8 . . ?
O3 C44 H44B 109.8 . . ?
C43 C44 H44B 109.8 . . ?
H44A C44 H44B 108.3 . . ?
C48 O4 C45 113.0(19) . . ?
C48 O4 Mg2 127.2(15) . . ?
C45 O4 Mg2 119.7(15) . . ?
O4 C45 C46 102.6(15) . . ?
O4 C45 H45A 111.2 . . ?
C46 C45 H45A 111.2 . . ?
O4 C45 H45B 111.2 . . ?
C46 C45 H45B 111.2 . . ?
H45A C45 H45B 109.2 . . ?
C45 C46 C47 107.1(13) . . ?
C45 C46 H46A 110.3 . . ?
C47 C46 H46A 110.3 . . ?
C45 C46 H46B 110.3 . . ?
C47 C46 H46B 110.3 . . ?
H46A C46 H46B 108.5 . . ?
C48 C47 C46 101.2(14) . . ?
C48 C47 H47A 111.5 . . ?
C46 C47 H47A 111.5 . . ?
C48 C47 H47B 111.5 . . ?
C46 C47 H47B 111.5 . . ?
H47A C47 H47B 109.3 . . ?
O4 C48 C47 103.3(16) . . ?
O4 C48 H48A 111.1 . . ?
C47 C48 H48A 111.1 . . ?
O4 C48 H48B 111.1 . . ?
C47 C48 H48B 111.1 . . ?
H48A C48 H48B 109.1 . . ?
C49 O5 C52 110.8(11) . . ?
C49 O5 Mg2 125.8(12) . . ?
C52 O5 Mg2 123.4(14) . . ?
O5 C49 C50 107.3(13) . . ?
O5 C49 H49A 110.3 . . ?
C50 C49 H49A 110.3 . . ?
O5 C49 H49B 110.3 . . ?
C50 C49 H49B 110.3 . . ?
H49A C49 H49B 108.5 . . ?
C49 C50 C51 105.2(18) . . ?
C49 C50 H50A 110.7 . . ?
C51 C50 H50A 110.7 . . ?
C49 C50 H50B 110.7 . . ?
C51 C50 H50B 110.7 . . ?
H50A C50 H50B 108.8 . . ?
C52 C51 C50 109(2) . . ?
C52 C51 H51A 109.8 . . ?
C50 C51 H51A 109.8 . . ?
C52 C51 H51B 109.8 . . ?
C50 C51 H51B 109.8 . . ?
H51A C51 H51B 108.3 . . ?
O5 C52 C51 106.0(16) . . ?
O5 C52 H52A 110.5 . . ?
C51 C52 H52A 110.5 . . ?
O5 C52 H52B 110.5 . . ?
C51 C52 H52B 110.5 . . ?
H52A C52 H52B 108.7 . . ?
C56 O6 C53 102.8(13) . . ?
C56 O6 Mg2 132.9(11) . . ?
C53 O6 Mg2 124.1(12) . . ?
O6 C53 C54 108.5(18) . . ?
O6 C53 H53A 110.0 . . ?
C54 C53 H53A 110.0 . . ?
O6 C53 H53B 110.0 . . ?
C54 C53 H53B 110.0 . . ?
H53A C53 H53B 108.4 . . ?
C53 C54 C55 103.1(18) . . ?
C53 C54 H54A 111.2 . . ?
C55 C54 H54A 111.2 . . ?
C53 C54 H54B 111.2 . . ?
C55 C54 H54B 111.2 . . ?
H54A C54 H54B 109.1 . . ?
C56 C55 C54 106.1(14) . . ?
C56 C55 H55A 110.5 . . ?
C54 C55 H55A 110.5 . . ?
C56 C55 H55B 110.5 . . ?
C54 C55 H55B 110.5 . . ?
H55A C55 H55B 108.7 . . ?
O6 C56 C55 105.4(12) . . ?
O6 C56 H56A 110.7 . . ?
C55 C56 H56A 110.7 . . ?
O6 C56 H56B 110.7 . . ?
C55 C56 H56B 110.7 . . ?
H56A C56 H56B 108.8 . . ?
C57 O7 C60 103.1(11) . . ?
C57 O7 Mg2 135.5(12) . . ?
C60 O7 Mg2 117.7(11) . . ?
O7 C57 C58 105.4(13) . . ?
O7 C57 H57A 110.7 . . ?
C58 C57 H57A 110.7 . . ?
O7 C57 H57B 110.7 . . ?
C58 C57 H57B 110.7 . . ?
H57A C57 H57B 108.8 . . ?
C57 C58 C59 98.5(16) . . ?
C57 C58 H58A 112.1 . . ?
C59 C58 H58A 112.1 . . ?
C57 C58 H58B 112.1 . . ?
C59 C58 H58B 112.1 . . ?
H58A C58 H58B 109.7 . . ?
C60 C59 C58 97.0(16) . . ?
C60 C59 H59A 112.3 . . ?
C58 C59 H59A 112.4 . . ?
C60 C59 H59B 112.4 . . ?
C58 C59 H59B 112.4 . . ?
H59A C59 H59B 109.9 . . ?
O7 C60 C59 110.5(15) . . ?
O7 C60 H60A 109.5 . . ?
C59 C60 H60A 109.5 . . ?
O7 C60 H60B 109.5 . . ?
C59 C60 H60B 109.5 . . ?
H60A C60 H60B 108.1 . . ?

loop_
_geom_bond_atom_site_label_1
_geom_bond_atom_site_label_2
_geom_bond_distance
_geom_bond_site_symmetry_2
_geom_bond_publ_flag
Y O1 2.318(3) . ?
Y C1 2.600(4) . ?
Y C25 2.609(4) . ?
Y C9 2.626(4) . ?
Y C26 2.629(4) . ?
Y C2 2.641(4) . ?
Y Cl1 2.7101(9) . ?
Y Cl3 2.7102(10) . ?
Y Cl2 2.7244(10) . ?
Y Cl2 3.0263(10) 4_566 ?
Y Mg1 3.6362(16) . ?
Y Y 4.0594(7) 4_566 ?
Cl2 Mg1 2.5524(17) . ?
Cl3 Mg1 2.4780(11) . ?
Mg1 O2 2.042(3) . ?
Mg1 O2 2.042(3) 4_566 ?
O1 C33 1.439(5) . ?
O1 C36 1.447(5) . ?
O2 C40 1.439(6) . ?
O2 C37 1.448(5) . ?
C1 C2 1.415(6) . ?
C1 C26 1.434(5) . ?
C1 H1 1.0000 . ?
C2 C9 1.436(6) . ?
C2 C3 1.474(5) . ?
C3 C4 1.382(6) . ?
C3 C8 1.396(6) . ?
C4 C5 1.393(6) . ?
C4 H4 0.9500 . ?
C5 C6 1.388(8) . ?
C5 H5 0.9500 . ?
C6 C7 1.385(8) . ?
C6 H6 0.9500 . ?
C7 C8 1.394(7) . ?
C7 H7 0.9500 . ?
C8 H8 0.9500 . ?
C9 C10 1.435(6) . ?
C9 C25 1.460(6) . ?
C10 C17 1.402(6) . ?
C10 C11 1.459(6) . ?
C11 C12 1.407(7) . ?
C11 C16 1.409(7) . ?
C12 C13 1.394(7) . ?
C12 H12 0.9500 . ?
C13 C14 1.398(9) . ?
C13 H13 0.9500 . ?
C14 C15 1.370(9) . ?
C14 H14 0.9500 . ?
C15 C16 1.398(8) . ?
C15 H15 0.9500 . ?
C16 H16 0.9500 . ?
C17 C18 1.419(6) . ?
C17 H17 0.9500 . ?
C18 C25 1.437(6) . ?
C18 C19 1.461(6) . ?
C19 C24 1.380(7) . ?
C19 C20 1.416(6) . ?
C20 C21 1.376(7) . ?
C20 H20 0.9500 . ?
C21 C22 1.371(8) . ?
C21 H21 0.9500 . ?
C22 C23 1.400(7) . ?
C22 H22 0.9500 . ?
C23 C24 1.380(6) . ?
C23 H23 0.9500 . ?
C24 H24 0.9500 . ?
C25 C26 1.439(6) . ?
C26 C27 1.461(6) . ?
C27 C28 1.399(6) . ?
C27 C32 1.407(6) . ?
C28 C29 1.382(6) . ?
C28 H28 0.9500 . ?
C29 C30 1.381(8) . ?
C29 H29 0.9500 . ?
C30 C31 1.374(7) . ?
C30 H30 0.9500 . ?
C31 C32 1.372(6) . ?
C31 H31 0.9500 . ?
C32 H32 0.9500 . ?
C33 C34 1.510(6) . ?
C33 H33A 0.9900 . ?
C33 H33B 0.9900 . ?
C34 C35 1.533(6) . ?
C34 H34A 0.9900 . ?
C34 H34B 0.9900 . ?
C35 C36 1.494(6) . ?
C35 H35A 0.9900 . ?
C35 H35B 0.9900 . ?
C36 H36A 0.9900 . ?
C36 H36B 0.9900 . ?
C37 C38A 1.499(15) . ?
C37 C38 1.572(16) . ?
C37 H37A 0.9900 . ?
C37 H37B 0.9900 . ?
C37 H37C 0.9900 . ?
C37 H37D 0.9900 . ?
C38 C39 1.360(17) . ?
C38 H38A 0.9900 . ?
C38 H38B 0.9900 . ?
C38A C39 1.479(16) . ?
C38A H38C 0.9900 . ?
C38A H38D 0.9900 . ?
C39 C40 1.481(7) . ?
C39 H39A 0.9900 . ?
C39 H39B 0.9900 . ?
C39 H39C 0.9900 . ?
C39 H39D 0.9900 . ?
C40 H40A 0.9900 . ?
C40 H40B 0.9900 . ?
Mg2 O6 2.091(17) . ?
Mg2 O3 2.10(3) . ?
Mg2 O7 2.116(17) . ?
Mg2 O5 2.137(9) . ?
Mg2 O4 2.18(2) . ?
Mg2 Cl4 2.395(6) . ?
O3 C44 1.409(18) . ?
O3 C41 1.430(17) . ?
C41 C42 1.495(16) . ?
C41 H41A 0.9900 . ?
C41 H41B 0.9900 . ?
C42 C43 1.516(17) . ?
C42 H42A 0.9900 . ?
C42 H42B 0.9900 . ?
C43 C44 1.497(17) . ?
C43 H43A 0.9900 . ?
C43 H43B 0.9900 . ?
C44 H44A 0.9900 . ?
C44 H44B 0.9900 . ?
O4 C48 1.375(17) . ?
O4 C45 1.459(17) . ?
C45 C46 1.516(15) . ?
C45 H45A 0.9900 . ?
C45 H45B 0.9900 . ?
C46 C47 1.598(16) . ?
C46 H46A 0.9900 . ?
C46 H46B 0.9900 . ?
C47 C48 1.595(16) . ?
C47 H47A 0.9900 . ?
C47 H47B 0.9900 . ?
C48 H48A 0.9900 . ?
C48 H48B 0.9900 . ?
O5 C49 1.432(16) . ?
O5 C52 1.432(15) . ?
C49 C50 1.485(15) . ?
C49 H49A 0.9900 . ?
C49 H49B 0.9900 . ?
C50 C51 1.486(16) . ?
C50 H50A 0.9900 . ?
C50 H50B 0.9900 . ?
C51 C52 1.458(16) . ?
C51 H51A 0.9900 . ?
C51 H51B 0.9900 . ?
C52 H52A 0.9900 . ?
C52 H52B 0.9900 . ?
O6 C56 1.442(15) . ?
O6 C53 1.458(16) . ?
C53 C54 1.491(17) . ?
C53 H53A 0.9900 . ?
C53 H53B 0.9900 . ?
C54 C55 1.508(17) . ?
C54 H54A 0.9900 . ?
C54 H54B 0.9900 . ?
C55 C56 1.493(14) . ?
C55 H55A 0.9900 . ?
C55 H55B 0.9900 . ?
C56 H56A 0.9900 . ?
C56 H56B 0.9900 . ?
O7 C57 1.417(14) . ?
O7 C60 1.431(17) . ?
C57 C58 1.502(15) . ?
C57 H57A 0.9900 . ?
C57 H57B 0.9900 . ?
C58 C59 1.506(17) . ?
C58 H58A 0.9900 . ?
C58 H58B 0.9900 . ?
C59 C60 1.503(17) . ?
C59 H59A 0.9900 . ?
C59 H59B 0.9900 . ?
C60 H60A 0.9900 . ?
C60 H60B 0.9900 . ?

loop_
_geom_torsion_atom_site_label_1
_geom_torsion_atom_site_label_2
_geom_torsion_atom_site_label_3
_geom_torsion_atom_site_label_4
_geom_torsion
_geom_torsion_site_symmetry_1
_geom_torsion_site_symmetry_2
_geom_torsion_site_symmetry_3
_geom_torsion_site_symmetry_4
_geom_torsion_publ_flag
C26 C1 C2 C9 -1.8(5) . . . . ?
Y C1 C2 C9 66.0(3) . . . . ?
C26 C1 C2 C3 168.0(4) . . . . ?
Y C1 C2 C3 -124.1(4) . . . . ?
C26 C1 C2 Y -67.9(3) . . . . ?
C1 C2 C3 C4 34.9(6) . . . . ?
C9 C2 C3 C4 -157.6(5) . . . . ?
Y C2 C3 C4 -57.9(6) . . . . ?
C1 C2 C3 C8 -142.1(5) . . . . ?
C9 C2 C3 C8 25.4(7) . . . . ?
Y C2 C3 C8 125.1(4) . . . . ?
C8 C3 C4 C5 -0.2(7) . . . . ?
C2 C3 C4 C5 -177.3(5) . . . . ?
C3 C4 C5 C6 -1.2(8) . . . . ?
C4 C5 C6 C7 2.0(10) . . . . ?
C5 C6 C7 C8 -1.3(10) . . . . ?
C6 C7 C8 C3 -0.2(9) . . . . ?
C4 C3 C8 C7 0.9(7) . . . . ?
C2 C3 C8 C7 178.0(5) . . . . ?
C1 C2 C9 C10 174.5(6) . . . . ?
C3 C2 C9 C10 5.6(10) . . . . ?
Y C2 C9 C10 -120.0(7) . . . . ?
C1 C2 C9 C25 1.0(5) . . . . ?
C3 C2 C9 C25 -168.0(4) . . . . ?
Y C2 C9 C25 66.5(3) . . . . ?
C1 C2 C9 Y -65.5(3) . . . . ?
C3 C2 C9 Y 125.6(5) . . . . ?
C2 C9 C10 C17 -172.0(6) . . . . ?
C25 C9 C10 C17 1.5(5) . . . . ?
Y C9 C10 C17 81.9(4) . . . . ?
C2 C9 C10 C11 11.5(11) . . . . ?
C25 C9 C10 C11 -175.0(5) . . . . ?
Y C9 C10 C11 -94.6(5) . . . . ?
C17 C10 C11 C12 -144.1(5) . . . . ?
C9 C10 C11 C12 31.8(8) . . . . ?
C17 C10 C11 C16 34.5(7) . . . . ?
C9 C10 C11 C16 -149.5(5) . . . . ?
C16 C11 C12 C13 -2.6(8) . . . . ?
C10 C11 C12 C13 176.0(5) . . . . ?
C11 C12 C13 C14 2.1(9) . . . . ?
C12 C13 C14 C15 0.5(11) . . . . ?
C13 C14 C15 C16 -2.5(11) . . . . ?
C14 C15 C16 C11 1.9(10) . . . . ?
C12 C11 C16 C15 0.7(8) . . . . ?
C10 C11 C16 C15 -178.0(5) . . . . ?
C9 C10 C17 C18 -2.7(6) . . . . ?
C11 C10 C17 C18 174.1(4) . . . . ?
C10 C17 C18 C25 2.7(5) . . . . ?
C10 C17 C18 C19 -170.6(4) . . . . ?
C17 C18 C19 C24 149.4(5) . . . . ?
C25 C18 C19 C24 -22.1(8) . . . . ?
C17 C18 C19 C20 -27.8(7) . . . . ?
C25 C18 C19 C20 160.8(5) . . . . ?
C24 C19 C20 C21 -2.1(8) . . . . ?
C18 C19 C20 C21 175.2(5) . . . . ?
C19 C20 C21 C22 2.4(10) . . . . ?
C20 C21 C22 C23 -1.5(10) . . . . ?
C21 C22 C23 C24 0.4(10) . . . . ?
C22 C23 C24 C19 -0.2(8) . . . . ?
C20 C19 C24 C23 1.0(7) . . . . ?
C18 C19 C24 C23 -176.2(5) . . . . ?
C17 C18 C25 C26 172.0(6) . . . . ?
C19 C18 C25 C26 -15.3(9) . . . . ?
C17 C18 C25 C9 -1.7(5) . . . . ?
C19 C18 C25 C9 171.0(4) . . . . ?
C17 C18 C25 Y -83.6(4) . . . . ?
C19 C18 C25 Y 89.0(5) . . . . ?
C10 C9 C25 C18 0.1(5) . . . . ?
C2 C9 C25 C18 176.2(4) . . . . ?
Y C9 C25 C18 -116.3(3) . . . . ?
C10 C9 C25 C26 -175.9(4) . . . . ?
C2 C9 C25 C26 0.2(5) . . . . ?
Y C9 C25 C26 67.7(3) . . . . ?
C10 C9 C25 Y 116.4(3) . . . . ?
C2 C9 C25 Y -67.5(3) . . . . ?
C2 C1 C26 C25 1.9(5) . . . . ?
Y C1 C26 C25 -66.4(3) . . . . ?
C2 C1 C26 C27 -167.6(4) . . . . ?
Y C1 C26 C27 124.0(4) . . . . ?
C2 C1 C26 Y 68.3(3) . . . . ?
C18 C25 C26 C1 -174.9(5) . . . . ?
C9 C25 C26 C1 -1.2(5) . . . . ?
Y C25 C26 C1 66.2(3) . . . . ?
C18 C25 C26 C27 -6.8(9) . . . . ?
C9 C25 C26 C27 166.9(4) . . . . ?
Y C25 C26 C27 -125.7(5) . . . . ?
C18 C25 C26 Y 118.9(6) . . . . ?
C9 C25 C26 Y -67.4(3) . . . . ?
C1 C26 C27 C28 142.5(4) . . . . ?
C25 C26 C27 C28 -24.1(7) . . . . ?
Y C26 C27 C28 -125.3(4) . . . . ?
C1 C26 C27 C32 -34.5(6) . . . . ?
C25 C26 C27 C32 158.9(5) . . . . ?
Y C26 C27 C32 57.7(5) . . . . ?
C32 C27 C28 C29 1.0(7) . . . . ?
C26 C27 C28 C29 -176.2(4) . . . . ?
C27 C28 C29 C30 -1.5(8) . . . . ?
C28 C29 C30 C31 1.9(8) . . . . ?
C29 C30 C31 C32 -1.8(8) . . . . ?
C30 C31 C32 C27 1.3(8) . . . . ?
C28 C27 C32 C31 -0.9(7) . . . . ?
C26 C27 C32 C31 176.3(4) . . . . ?
C36 O1 C33 C34 38.6(5) . . . . ?
Y O1 C33 C34 -157.9(3) . . . . ?
O1 C33 C34 C35 -19.8(6) . . . . ?
C33 C34 C35 C36 -5.5(6) . . . . ?
C33 O1 C36 C35 -42.2(5) . . . . ?
Y O1 C36 C35 154.6(3) . . . . ?
C34 C35 C36 O1 28.8(5) . . . . ?
C40 O2 C37 C38A -30.6(14) . . . . ?
Mg1 O2 C37 C38A 157.5(13) . . . . ?
C40 O2 C37 C38 2.3(11) . . . . ?
Mg1 O2 C37 C38 -169.6(10) . . . . ?
O2 C37 C38 C39 -21.1(19) . . . . ?
O2 C37 C38A C39 33(2) . . . . ?
C37 C38 C39 C40 30.9(19) . . . . ?
C37 C38A C39 C40 -24(2) . . . . ?
C37 O2 C40 C39 15.7(7) . . . . ?
Mg1 O2 C40 C39 -172.3(4) . . . . ?
C38 C39 C40 O2 -30.1(15) . . . . ?
C38A C39 C40 O2 5.9(16) . . . . ?
C44 O3 C41 C42 4(3) . . . . ?
Mg2 O3 C41 C42 -150.1(18) . . . . ?
O3 C41 C42 C43 -30(2) . . . . ?
C41 C42 C43 C44 41(2) . . . . ?
C41 O3 C44 C43 24(3) . . . . ?
Mg2 O3 C44 C43 178.6(17) . . . . ?
C42 C43 C44 O3 -40(3) . . . . ?
C48 O4 C45 C46 -33(3) . . . . ?
Mg2 O4 C45 C46 146.6(15) . . . . ?
O4 C45 C46 C47 13(2) . . . . ?
C45 C46 C47 C48 7(2) . . . . ?
C45 O4 C48 C47 38(3) . . . . ?
Mg2 O4 C48 C47 -141.7(19) . . . . ?
C46 C47 C48 O4 -26(2) . . . . ?
C52 O5 C49 C50 12(2) . . . . ?
Mg2 O5 C49 C50 -165.5(12) . . . . ?
O5 C49 C50 C51 -7(2) . . . . ?
C49 C50 C51 C52 -1(2) . . . . ?
C49 O5 C52 C51 -12(2) . . . . ?
Mg2 O5 C52 C51 165.2(14) . . . . ?
C50 C51 C52 O5 8(2) . . . . ?
C56 O6 C53 C54 -34(3) . . . . ?
Mg2 O6 C53 C54 151(2) . . . . ?
O6 C53 C54 C55 17(3) . . . . ?
C53 C54 C55 C56 6(3) . . . . ?
C53 O6 C56 C55 38(2) . . . . ?
Mg2 O6 C56 C55 -148.1(17) . . . . ?
C54 C55 C56 O6 -28(2) . . . . ?
C60 O7 C57 C58 -28.8(19) . . . . ?
Mg2 O7 C57 C58 174.8(13) . . . . ?
O7 C57 C58 C59 49(2) . . . . ?
C57 C58 C59 C60 -45(3) . . . . ?
C57 O7 C60 C59 -2(2) . . . . ?
Mg2 O7 C60 C59 159.4(17) . . . . ?
C58 C59 C60 O7 31(3) . . . . ?
